data_1518071
loop_
_publ_author_name
'Bl\'eriot, Yves'
'Auberger, Nicolas'
'Jagadeesh, Yerri'
'Gauthier, Charles'
'Prencipe, Giuseppe'
'Tran, Anh Tuan'
'Marrot, J\'er\^ome'
'D\'esir\'e, J\'er\^ome'
'Yamamoto, Arisa'
'Kato, Atsushi'
'Sollogoub, Matthieu'

_publ_section_title
;
 Synthesis of 1,2-cis-Homoiminosugars Derived from GlcNAc and GalNAc
 Exploiting a \b-Amino Alcohol Skeletal Rearrangement.
;
_journal_issue 21
_journal_name_full 'Organic letters'
_journal_page_first 5512
_journal_page_last 5515
_journal_paper_doi 10.1021/ol502926f
_journal_volume 16
_journal_year 2014
_chemical_formula_sum 'C17 H26 N2 O9'
_chemical_formula_weight 402.40
_chemical_name_systematic
; 
 ? 
;
_space_group_IT_number 1
_symmetry_cell_setting triclinic
_symmetry_space_group_name_Hall 'P 1'
_symmetry_space_group_name_H-M 'P 1'
_atom_sites_solution_hydrogens geom
_atom_sites_solution_primary direct
_atom_sites_solution_secondary difmap
_audit_creation_method SHELXL-97
_cell_angle_alpha 84.776(2)
_cell_angle_beta 82.397(2)
_cell_angle_gamma 83.744(2)
_cell_formula_units_Z 1
_cell_length_a 5.0198(3)
_cell_length_b 9.5967(6)
_cell_length_c 10.9206(7)
_cell_measurement_reflns_used 4309
_cell_measurement_temperature 298(2)
_cell_measurement_theta_max 22.94
_cell_measurement_theta_min 2.74
_cell_volume 516.78(6)
_computing_cell_refinement 'Bruker SAINT'
_computing_data_collection 'Bruker APEX2'
_computing_data_reduction 'Bruker SAINT'
_computing_molecular_graphics 'Bruker SHELXTL'
_computing_publication_material 'Bruker SHELXTL'
_computing_structure_refinement 'SHELXL-97 (Sheldrick, 1997)'
_computing_structure_solution 'SHELXS-97 (Sheldrick, 1990)'
_diffrn_ambient_temperature 298(2)
_diffrn_measured_fraction_theta_full 0.992
_diffrn_measured_fraction_theta_max 0.992
_diffrn_measurement_device_type 'Bruker APEX-II CCD'
_diffrn_measurement_method '\f and \w scans'
_diffrn_radiation_monochromator graphite
_diffrn_radiation_source 'fine-focus sealed tube'
_diffrn_radiation_type MoK\a
_diffrn_radiation_wavelength 0.71073
_diffrn_reflns_av_R_equivalents 0.0306
_diffrn_reflns_av_sigmaI/netI 0.0191
_diffrn_reflns_limit_h_max 5
_diffrn_reflns_limit_h_min -5
_diffrn_reflns_limit_k_max 11
_diffrn_reflns_limit_k_min -11
_diffrn_reflns_limit_l_max 12
_diffrn_reflns_limit_l_min -12
_diffrn_reflns_number 12343
_diffrn_reflns_theta_full 24.90
_diffrn_reflns_theta_max 24.90
_diffrn_reflns_theta_min 1.89
_diffrn_standards_number 0
_exptl_absorpt_coefficient_mu 0.105
_exptl_absorpt_correction_T_max 0.9958
_exptl_absorpt_correction_T_min 0.9793
_exptl_absorpt_correction_type multi-scan
_exptl_absorpt_process_details 'SADABS (Sheldrick, V2.10)'
_exptl_crystal_colour colorless
_exptl_crystal_density_diffrn 1.293
_exptl_crystal_density_method 'not measured'
_exptl_crystal_description parallelepiped
_exptl_crystal_F_000 214
_exptl_crystal_size_max 0.20
_exptl_crystal_size_mid 0.08
_exptl_crystal_size_min 0.04
_refine_diff_density_max 0.473
_refine_diff_density_min -0.163
_refine_diff_density_rms 0.037
_refine_ls_abs_structure_details 'Flack H D (1983), Acta Cryst. A39, 876-881'
_refine_ls_extinction_method none
_refine_ls_goodness_of_fit_ref 1.046
_refine_ls_hydrogen_treatment mixed
_refine_ls_matrix_type full
_refine_ls_number_parameters 266
_refine_ls_number_reflns 1776
_refine_ls_number_restraints 3
_refine_ls_restrained_S_all 1.044
_refine_ls_R_factor_all 0.0534
_refine_ls_R_factor_gt 0.0428
_refine_ls_shift/su_max 0.000
_refine_ls_shift/su_mean 0.000
_refine_ls_structure_factor_coef Fsqd
_refine_ls_weighting_details 'calc w=1/[\s^2^(Fo^2^)+(0.0860P)^2^+0.0695P] where P=(Fo^2^+2Fc^2^)/3'
_refine_ls_weighting_scheme calc
_refine_ls_wR_factor_gt 0.1172
_refine_ls_wR_factor_ref 0.1269
_reflns_number_gt 1479
_reflns_number_total 1776
_reflns_threshold_expression >2sigma(I)
_cod_data_source_file ol502926f_si_002.cif
_cod_data_source_block 1
_cod_depositor_comments
;
The following automatic conversions were performed:

'_symmetry_cell_setting' value 'Triclinic' changed to 'triclinic'
according to
/home/saulius/struct/COD-crude-data--automatic-downloads/rss-feeds/ACS/lib/dictionaries/cif_core.dic
dictionary named 'cif_core.dic' version 2.4.2 from 2011-04-26.

Automatic conversion script
Id: cif_fix_values 2827 2014-09-09 07:05:25Z andrius 

 Adding full bibliography for 1518071.cif.
;
_cod_original_sg_symbol_H-M P1
_cod_database_code 1518071

loop_
_symmetry_equiv_pos_as_xyz
'x, y, z'

loop_
_atom_site_label
_atom_site_type_symbol
_atom_site_fract_x
_atom_site_fract_y
_atom_site_fract_z
_atom_site_U_iso_or_equiv
_atom_site_adp_type
_atom_site_occupancy
_atom_site_symmetry_multiplicity
_atom_site_calc_flag
_atom_site_refinement_flags
C1 C 0.3167(3) 0.31450(18) 0.90650(17) 0.0410(5) Uani 1 1 d .
H1 H 0.1427 0.2778 0.9354 0.049 Uiso 1 1 calc R
C2 C 0.2897(3) 0.39565(18) 0.78025(18) 0.0414(5) Uani 1 1 d .
H2 H 0.1355 0.4671 0.7922 0.050 Uiso 1 1 calc R
N3 N 0.2200(3) 0.29717(16) 0.69788(15) 0.0446(4) Uani 1 1 d .
H3 H 0.174(4) 0.344(2) 0.630(2) 0.056(6) Uiso 1 1 d .
C4 C 0.4260(4) 0.18185(18) 0.67251(18) 0.0456(5) Uani 1 1 d .
H4 H 0.5948 0.2178 0.6335 0.055 Uiso 1 1 calc R
C5 C 0.4691(3) 0.09801(18) 0.79582(18) 0.0441(5) Uani 1 1 d .
H5 H 0.3101 0.0482 0.8263 0.053 Uiso 1 1 calc R
C6 C 0.5268(3) 0.18869(19) 0.89478(18) 0.0425(5) Uani 1 1 d .
H6 H 0.7089 0.2191 0.8760 0.051 Uiso 1 1 calc R
N7 N 0.3656(3) 0.40549(17) 0.99753(16) 0.0476(4) Uani 1 1 d .
H7 H 0.527(4) 0.4158(19) 1.0030(16) 0.035(5) Uiso 1 1 d .
C8 C 0.1611(4) 0.4872(2) 1.0550(2) 0.0561(6) Uani 1 1 d .
O9 O -0.0731(3) 0.48032(18) 1.04074(17) 0.0729(5) Uani 1 1 d .
C10 C 0.2413(6) 0.5892(3) 1.1377(3) 0.0835(8) Uani 1 1 d .
H10A H 0.1582 0.6818 1.1170 0.125 Uiso 1 1 calc R
H10B H 0.4341 0.5900 1.1260 0.125 Uiso 1 1 calc R
H10C H 0.1826 0.5607 1.2227 0.125 Uiso 1 1 calc R
C11 C 0.5369(4) 0.4726(2) 0.7329(2) 0.0513(5) Uani 1 1 d .
H11A H 0.5815 0.5267 0.7969 0.062 Uiso 1 1 calc R
H11B H 0.6907 0.4058 0.7097 0.062 Uiso 1 1 calc R
O12 O 0.4734(3) 0.56473(15) 0.62660(15) 0.0654(5) Uani 1 1 d .
C13 C 0.6498(5) 0.5692(3) 0.5266(2) 0.0711(8) Uani 1 1 d .
O14 O 0.8617(6) 0.4987(3) 0.5176(2) 0.1364(10) Uani 1 1 d .
C15 C 0.5570(8) 0.6746(4) 0.4280(3) 0.1141(13) Uani 1 1 d .
H15A H 0.6870 0.7418 0.4064 0.171 Uiso 1 1 calc R
H15B H 0.3858 0.7221 0.4581 0.171 Uiso 1 1 calc R
H15C H 0.5384 0.6275 0.3562 0.171 Uiso 1 1 calc R
C16 C 0.3260(5) 0.0881(2) 0.5883(2) 0.0566(6) Uani 1 1 d .
H16A H 0.4611 0.0104 0.5691 0.068 Uiso 1 1 calc R
H16B H 0.1618 0.0503 0.6280 0.068 Uiso 1 1 calc R
O17 O 0.2746(3) 0.17358(16) 0.47693(14) 0.0685(5) Uani 1 1 d .
C18 C 0.1084(6) 0.1257(3) 0.4072(2) 0.0798(8) Uani 1 1 d .
O19 O 0.0244(5) 0.0123(3) 0.4289(2) 0.1131(7) Uani 1 1 d .
C20 C 0.0559(9) 0.2302(5) 0.3010(3) 0.1225(14) Uani 1 1 d .
H20A H 0.0493 0.1817 0.2285 0.184 Uiso 1 1 calc R
H20B H 0.1982 0.2911 0.2852 0.184 Uiso 1 1 calc R
H20C H -0.1134 0.2851 0.3209 0.184 Uiso 1 1 calc R
O21 O 0.7009(3) -0.00281(13) 0.76889(14) 0.0522(4) Uani 1 1 d .
C22 C 0.6887(4) -0.1383(2) 0.8124(3) 0.0697(7) Uani 1 1 d .
O23 O 0.4976(4) -0.17991(19) 0.8762(3) 0.1046(8) Uani 1 1 d .
C24 C 0.9424(6) -0.2241(3) 0.7708(4) 0.1114(14) Uani 1 1 d .
H24A H 0.9701 -0.3030 0.8298 0.167 Uiso 1 1 calc R
H24B H 1.0912 -0.1677 0.7640 0.167 Uiso 1 1 calc R
H24C H 0.9302 -0.2570 0.6915 0.167 Uiso 1 1 calc R
O25 O 0.4976(3) 0.10660(15) 1.01349(14) 0.0561(4) Uani 1 1 d .
C26 C 0.7066(4) 0.0410(2) 1.0601(2) 0.0586(6) Uani 1 1 d .
O27 O 0.9340(4) 0.0422(3) 1.0102(2) 0.1051(7) Uani 1 1 d .
C28 C 0.6370(6) -0.0523(3) 1.1720(3) 0.0808(8) Uani 1 1 d .
H28A H 0.6999 -0.1478 1.1560 0.121 Uiso 1 1 calc R
H28B H 0.4445 -0.0443 1.1937 0.121 Uiso 1 1 calc R
H28C H 0.7211 -0.0256 1.2392 0.121 Uiso 1 1 calc R

loop_
_atom_site_aniso_label
_atom_site_aniso_U_11
_atom_site_aniso_U_22
_atom_site_aniso_U_33
_atom_site_aniso_U_23
_atom_site_aniso_U_13
_atom_site_aniso_U_12
C1 0.0363(8) 0.0387(8) 0.0479(10) -0.0007(8) -0.0069(8) -0.0036(7)
C2 0.0380(8) 0.0297(7) 0.0569(10) -0.0024(8) -0.0107(8) 0.0006(7)
N3 0.0409(7) 0.0406(7) 0.0512(8) 0.0017(7) -0.0107(6) 0.0022(6)
C4 0.0473(9) 0.0331(8) 0.0552(11) -0.0016(8) -0.0040(9) -0.0025(8)
C5 0.0367(8) 0.0350(9) 0.0597(11) 0.0047(8) -0.0089(8) -0.0022(7)
C6 0.0369(8) 0.0365(8) 0.0522(10) 0.0089(8) -0.0056(8) -0.0045(7)
N7 0.0374(7) 0.0514(8) 0.0553(9) -0.0086(7) -0.0071(7) -0.0042(7)
C8 0.0518(11) 0.0569(11) 0.0592(11) -0.0125(10) -0.0023(9) -0.0029(9)
O9 0.0399(7) 0.0813(10) 0.0976(11) -0.0261(9) -0.0026(7) 0.0022(7)
C10 0.0755(16) 0.0873(16) 0.0902(17) -0.0406(13) 0.0017(14) -0.0052(13)
C11 0.0554(10) 0.0406(9) 0.0579(12) 0.0068(9) -0.0106(9) -0.0084(8)
O12 0.0669(9) 0.0543(8) 0.0664(9) 0.0215(7) -0.0027(7) 0.0041(7)
C13 0.0791(16) 0.0660(14) 0.0629(14) 0.0109(11) -0.0110(12) 0.0057(12)
O14 0.1224(17) 0.171(2) 0.0803(12) 0.0368(14) 0.0218(12) 0.0618(16)
C15 0.134(3) 0.118(2) 0.0749(18) 0.0413(17) -0.0100(18) 0.014(2)
C16 0.0742(13) 0.0462(10) 0.0491(11) -0.0012(9) -0.0139(10) 0.0003(10)
O17 0.0965(11) 0.0561(8) 0.0537(8) -0.0005(7) -0.0156(8) -0.0064(8)
C18 0.1011(18) 0.0903(18) 0.0498(12) -0.0126(12) -0.0201(12) 0.0009(15)
O19 0.1648(17) 0.1064(14) 0.0840(12) -0.0027(11) -0.0457(12) -0.0512(13)
C20 0.181(3) 0.120(3) 0.0686(17) 0.0018(18) -0.050(2) 0.010(3)
O21 0.0483(7) 0.0304(6) 0.0756(9) -0.0007(6) -0.0090(6) 0.0046(5)
C22 0.0555(11) 0.0349(10) 0.1246(19) 0.0016(11) -0.0369(12) -0.0058(9)
O23 0.0791(11) 0.0515(9) 0.177(2) 0.0326(12) -0.0145(13) -0.0145(8)
C24 0.0713(16) 0.0377(12) 0.227(4) -0.0136(19) -0.035(2) 0.0100(12)
O25 0.0461(7) 0.0610(8) 0.0584(8) 0.0171(7) -0.0106(6) -0.0060(6)
C26 0.0459(10) 0.0673(12) 0.0618(12) 0.0150(11) -0.0132(9) -0.0112(9)
O27 0.0599(10) 0.1320(16) 0.1145(14) 0.0513(13) -0.0225(10) -0.0064(10)
C28 0.0883(17) 0.0777(15) 0.0730(15) 0.0267(13) -0.0219(13) -0.0058(14)

loop_
_atom_type_symbol
_atom_type_description
_atom_type_scat_dispersion_real
_atom_type_scat_dispersion_imag
_atom_type_scat_source
C C 0.0033 0.0000 'International Tables Vol C Tables 4.2.6.8 and 6.1.1.4'
H H 0.0000 0.0000 'International Tables Vol C Tables 4.2.6.8 and 6.1.1.4'
N N 0.0061 0.0000 'International Tables Vol C Tables 4.2.6.8 and 6.1.1.4'
O O 0.0106 0.0000 'International Tables Vol C Tables 4.2.6.8 and 6.1.1.4'

loop_
_geom_angle_atom_site_label_1
_geom_angle_atom_site_label_2
_geom_angle_atom_site_label_3
_geom_angle
N7 C1 C6 112.54(15)
N7 C1 C2 111.67(14)
C6 C1 C2 111.33(14)
N7 C1 H1 107.0
C6 C1 H1 107.0
C2 C1 H1 107.0
N3 C2 C11 115.65(15)
N3 C2 C1 107.40(14)
C11 C2 C1 111.83(15)
N3 C2 H2 107.2
C11 C2 H2 107.2
C1 C2 H2 107.2
C4 N3 C2 114.36(14)
C4 N3 H3 112.5(14)
C2 N3 H3 108.8(15)
N3 C4 C16 108.62(16)
N3 C4 C5 107.97(14)
C16 C4 C5 109.16(15)
N3 C4 H4 110.3
C16 C4 H4 110.3
C5 C4 H4 110.3
O21 C5 C6 108.72(14)
O21 C5 C4 106.00(14)
C6 C5 C4 113.30(14)
O21 C5 H5 109.6
C6 C5 H5 109.6
C4 C5 H5 109.6
O25 C6 C1 106.04(14)
O25 C6 C5 108.12(14)
C1 C6 C5 110.38(15)
O25 C6 H6 110.7
C1 C6 H6 110.7
C5 C6 H6 110.7
C8 N7 C1 120.56(16)
C8 N7 H7 121.6(13)
C1 N7 H7 116.9(13)
O9 C8 N7 122.3(2)
O9 C8 C10 122.1(2)
N7 C8 C10 115.60(19)
C8 C10 H10A 109.5
C8 C10 H10B 109.5
H10A C10 H10B 109.5
C8 C10 H10C 109.5
H10A C10 H10C 109.5
H10B C10 H10C 109.5
O12 C11 C2 107.61(16)
O12 C11 H11A 110.2
C2 C11 H11A 110.2
O12 C11 H11B 110.2
C2 C11 H11B 110.2
H11A C11 H11B 108.5
C13 O12 C11 119.23(17)
O14 C13 O12 123.4(2)
O14 C13 C15 124.5(3)
O12 C13 C15 112.1(2)
C13 C15 H15A 109.5
C13 C15 H15B 109.5
H15A C15 H15B 109.5
C13 C15 H15C 109.5
H15A C15 H15C 109.5
H15B C15 H15C 109.5
O17 C16 C4 106.96(16)
O17 C16 H16A 110.3
C4 C16 H16A 110.3
O17 C16 H16B 110.3
C4 C16 H16B 110.3
H16A C16 H16B 108.6
C18 O17 C16 116.33(19)
O19 C18 O17 122.8(3)
O19 C18 C20 126.9(3)
O17 C18 C20 110.4(3)
C18 C20 H20A 109.5
C18 C20 H20B 109.5
H20A C20 H20B 109.5
C18 C20 H20C 109.5
H20A C20 H20C 109.5
H20B C20 H20C 109.5
C22 O21 C5 119.40(15)
O23 C22 O21 123.3(2)
O23 C22 C24 126.1(2)
O21 C22 C24 110.6(2)
C22 C24 H24A 109.5
C22 C24 H24B 109.5
H24A C24 H24B 109.5
C22 C24 H24C 109.5
H24A C24 H24C 109.5
H24B C24 H24C 109.5
C26 O25 C6 121.21(15)
O27 C26 O25 123.8(2)
O27 C26 C28 121.8(2)
O25 C26 C28 113.8(2)
C26 C28 H28A 109.5
C26 C28 H28B 109.5
H28A C28 H28B 109.5
C26 C28 H28C 109.5
H28A C28 H28C 109.5
H28B C28 H28C 109.5

loop_
_geom_bond_atom_site_label_1
_geom_bond_atom_site_label_2
_geom_bond_distance
C1 N7 1.442(3)
C1 C6 1.517(2)
C1 C2 1.535(3)
C1 H1 0.9800
C2 N3 1.461(3)
C2 C11 1.521(3)
C2 H2 0.9800
N3 C4 1.450(2)
N3 H3 0.88(2)
C4 C16 1.509(3)
C4 C5 1.533(3)
C4 H4 0.9800
C5 O21 1.446(2)
C5 C6 1.522(3)
C5 H5 0.9800
C6 O25 1.453(2)
C6 H6 0.9800
N7 C8 1.344(3)
N7 H7 0.835(19)
C8 O9 1.215(3)
C8 C10 1.509(4)
C10 H10A 0.9600
C10 H10B 0.9600
C10 H10C 0.9600
C11 O12 1.442(3)
C11 H11A 0.9700
C11 H11B 0.9700
O12 C13 1.312(3)
C13 O14 1.194(4)
C13 C15 1.494(4)
C15 H15A 0.9600
C15 H15B 0.9600
C15 H15C 0.9600
C16 O17 1.440(3)
C16 H16A 0.9700
C16 H16B 0.9700
O17 C18 1.343(4)
C18 O19 1.202(4)
C18 C20 1.494(4)
C20 H20A 0.9600
C20 H20B 0.9600
C20 H20C 0.9600
O21 C22 1.348(2)
C22 O23 1.192(3)
C22 C24 1.481(4)
C24 H24A 0.9600
C24 H24B 0.9600
C24 H24C 0.9600
O25 C26 1.302(3)
C26 O27 1.198(3)
C26 C28 1.475(3)
C28 H28A 0.9600
C28 H28B 0.9600
C28 H28C 0.9600
